data_1567508
loop_
_publ_author_name
'Yu. Gitlina, Anastasia'
'Fadaei-Tirani, Farzaneh'
'Ruggi, Albert'
'Plaice, Carolina'
'Severin, Kay'

_publ_section_title
;
 Acid-base-induced fac \\rightarrow mer isomerization of luminescent
 iridium(iii) complexes
;
_journal_name_full 'Chemical Science'
_journal_paper_doi 10.1039/D2SC02808E
_journal_year 2022
_chemical_formula_moiety 'C23 H17 N'
_chemical_formula_sum 'C23 H17 N'
_chemical_formula_weight 307.38
_space_group_crystal_system monoclinic
_space_group_IT_number 14
_space_group_name_Hall '-P 2ybc'
_space_group_name_H-M_alt 'P 1 21/c 1'
_atom_sites_solution_hydrogens geom
_atom_sites_solution_primary dual
_atom_sites_solution_secondary difmap
_audit_creation_date 2021-06-16
_audit_creation_method
;
Olex2 1.3
(compiled 2020.11.12 svn.r5f609507 for OlexSys, GUI svn.r6272)
;
_audit_update_record
;
2021-08-10 deposited with the CCDC.	2022-07-22 downloaded from the CCDC.
;
_cell_angle_alpha 90
_cell_angle_beta 95.986(6)
_cell_angle_gamma 90
_cell_formula_units_Z 2
_cell_length_a 17.7468(11)
_cell_length_b 5.5397(4)
_cell_length_c 7.8676(5)
_cell_measurement_reflns_used 1539
_cell_measurement_temperature 150.00(10)
_cell_measurement_theta_max 73.8520
_cell_measurement_theta_min 4.8760
_cell_volume 769.26(9)
_computing_cell_refinement 'CrysAlisPro 1.171.41.110a (Rigaku OD, 2021)'
_computing_data_collection 'CrysAlisPro 1.171.41.110a (Rigaku OD, 2021)'
_computing_data_reduction 'CrysAlisPro 1.171.41.110a (Rigaku OD, 2021)'
_computing_molecular_graphics 'Olex2 1.3 (Dolomanov et al., 2009)'
_computing_publication_material 'Olex2 1.3 (Dolomanov et al., 2009)'
_computing_structure_refinement 'ShelXL 2018/3 (Sheldrick, 2015)'
_computing_structure_solution 'ShelXT 2018/2 (Sheldrick, 2015)'
_diffrn_ambient_environment N~2~
_diffrn_ambient_temperature 150.00(10)
_diffrn_detector 'CCD plate'
_diffrn_detector_area_resol_mean 10.2665
_diffrn_detector_type Atlas
_diffrn_measured_fraction_theta_full 0.998
_diffrn_measured_fraction_theta_max 0.987
_diffrn_measurement_details
;
List of Runs (angles in degrees, time in seconds):

  # Type    Start    End  Width  t~exp~   \w     \q     \k     \f   Frames
#--------------------------------------------------------------------------
  1  \w   -113.00 -21.00   1.00   10.00    --  -43.01 -36.00   4.00   92
  2  \w     20.00 118.00   1.00   10.00    --   43.01  36.00 160.00   98
  3  \w     17.00  44.00   1.00   10.00    --   43.01 -36.00   4.00   27
  4  \w     89.00 128.00   1.00   40.00    --  107.38 -36.00   4.00   39
  5  \w    100.00 175.00   1.00   40.00    --  107.38  36.00 160.00   75
  6  \w     54.00  81.00   1.00   40.00    --  107.38 -36.00   4.00   27
  7  \w    -64.00 -39.00   1.00   10.00    --  -43.01  36.00 160.00   25
  8  \w    -16.00   9.00   1.00   10.00    --  -43.01  36.00 160.00   25
  9  \w    -61.00  -7.00   1.00   10.00    --  -43.01 125.00-150.00   54
 10  \w     29.00  98.00   1.00   10.00    --   43.01-125.00 -30.00   69
 11  \w     53.00  80.00   1.00   10.00    --   43.01-125.00-180.00   27
 12  \w     51.00 108.00   1.00   40.00    --  107.38-111.00 -60.00   57
 13  \w     94.00 123.00   1.00   40.00    --  107.38 178.00 -60.00   29
 14  \w     26.00  90.00   1.00   40.00    --  107.38 -94.00-120.00   64
 15  \w     39.00  66.00   1.00   40.00    --  107.38 -94.00  60.00   27
 16  \w    108.00 170.00   1.00   40.00    --  107.38 111.00  90.00   62
 17  \w     81.00 106.00   1.00   40.00    --  107.38 -94.00  60.00   25
 18  \w     31.00 105.00   1.00   40.00    --  107.38 -94.00   0.00   74
 19  \w     44.00 109.00   1.00   40.00    --  107.38-111.00-180.00   65
 20  \w    105.00 145.00   1.00   40.00    --  107.38 111.00 -30.00   40
 21  \w    105.00 178.00   1.00   40.00    --  107.38 111.00-150.00   73
 22  \w     80.00 177.00   1.00   40.00    --  107.38  61.00  30.00   97
 23  \w    116.00 149.00   1.00   40.00    --  107.38 111.00  60.00   33
 24  \w    112.00 153.00   1.00   40.00    --  107.38  77.00  60.00   41
;
_diffrn_measurement_device 'four-circle diffractometer'
_diffrn_measurement_device_type 'SuperNova, Dual, Cu at home/near, Atlas'
_diffrn_measurement_method '\w scans'
_diffrn_orient_matrix_type 'CrysAlisPro convention (1999,Acta A55,543-557)'
_diffrn_orient_matrix_UB_11 -0.0686389000
_diffrn_orient_matrix_UB_12 -0.0218379000
_diffrn_orient_matrix_UB_13 -0.1362539000
_diffrn_orient_matrix_UB_21 0.0263889000
_diffrn_orient_matrix_UB_22 -0.2542220000
_diffrn_orient_matrix_UB_23 -0.0466164000
_diffrn_orient_matrix_UB_31 -0.0470689000
_diffrn_orient_matrix_UB_32 -0.1105051000
_diffrn_orient_matrix_UB_33 0.1342285000
_diffrn_radiation_monochromator mirror
_diffrn_radiation_probe x-ray
_diffrn_radiation_type 'Cu K\a'
_diffrn_radiation_wavelength 1.54184
_diffrn_reflns_av_R_equivalents 0.0430
_diffrn_reflns_av_unetI/netI 0.0285
_diffrn_reflns_Laue_measured_fraction_full 0.998
_diffrn_reflns_Laue_measured_fraction_max 0.987
_diffrn_reflns_limit_h_max 21
_diffrn_reflns_limit_h_min -22
_diffrn_reflns_limit_k_max 6
_diffrn_reflns_limit_k_min -6
_diffrn_reflns_limit_l_max 9
_diffrn_reflns_limit_l_min -7
_diffrn_reflns_number 5478
_diffrn_reflns_point_group_measured_fraction_full 0.998
_diffrn_reflns_point_group_measured_fraction_max 0.987
_diffrn_reflns_theta_full 67.684
_diffrn_reflns_theta_max 73.999
_diffrn_reflns_theta_min 5.012
_diffrn_source 'micro-focus sealed X-ray tube'
_diffrn_source_type 'SuperNova (Cu) X-ray Source'
_exptl_absorpt_coefficient_mu 0.585
_exptl_absorpt_correction_T_max 1.000
_exptl_absorpt_correction_T_min 0.635
_exptl_absorpt_correction_type gaussian
_exptl_absorpt_process_details
;
CrysAlisPro 1.171.41.110a (Rigaku Oxford Diffraction, 2021)
Numerical absorption correction based on Gaussian integration over
a multifaceted crystal model.
Empirical absorption correction using spherical harmonics
as implemented in SCALE3 ABSPACK scaling algorithm
;
_exptl_crystal_colour colourless
_exptl_crystal_colour_primary colourless
_exptl_crystal_density_diffrn 1.327
_exptl_crystal_description plate
_exptl_crystal_F_000 324
_exptl_crystal_size_max 0.32
_exptl_crystal_size_mid 0.19
_exptl_crystal_size_min 0.02
_refine_diff_density_max 0.469
_refine_diff_density_min -0.213
_refine_diff_density_rms 0.059
_refine_ls_extinction_method none
_refine_ls_goodness_of_fit_ref 1.049
_refine_ls_hydrogen_treatment constr
_refine_ls_matrix_type full
_refine_ls_number_parameters 109
_refine_ls_number_reflns 1527
_refine_ls_number_restraints 0
_refine_ls_restrained_S_all 1.049
_refine_ls_R_factor_all 0.0857
_refine_ls_R_factor_gt 0.0612
_refine_ls_shift/su_max 0.000
_refine_ls_shift/su_mean 0.000
_refine_ls_structure_factor_coef Fsqd
_refine_ls_weighting_details 'w=1/[\s^2^(Fo^2^)+(0.1139P)^2^+0.1838P] where P=(Fo^2^+2Fc^2^)/3'
_refine_ls_weighting_scheme calc
_refine_ls_wR_factor_gt 0.1775
_refine_ls_wR_factor_ref 0.2065
_reflns_Friedel_coverage 0.000
_reflns_number_gt 1032
_reflns_number_total 1527
_reflns_threshold_expression 'I > 2\s(I)'
_cod_data_source_file d2sc02808e3.cif
_cod_data_source_block ag239ae
_cod_depositor_comments
;
The following automatic conversions were performed:

data item '_exptl_absorpt_correction_type' value 'Gaussian' was
changed to 'gaussian' in accordance with the
/home/data/users/saulius/crontab/automatic-downloads/rss-feeds/RSC/lib/dictionaries/cif_core.dic
dictionary named 'cif_core.dic' version 2.4.2 last updated on
2011-04-26.

Automatic conversion script
Id: cif_fix_values 7556 2019-12-06 15:28:31Z antanas 
;
_cod_original_cell_volume 769.26(8)
_cod_database_code 1567508
_shelx_shelxl_version_number 2018/3
_audit_contact_author 'Farzaneh Fadaei Tirani'
_chemical_oxdiff_formula 'C23 H17 N'
_shelx_space_group_comment
;
The symmetry employed for this shelxl refinement is uniquely defined
by the following loop, which should always be used as a source of
symmetry information in preference to the above space-group names.
They are only intended as comments.
;
_shelx_estimated_absorpt_t_max 0.988
_shelx_estimated_absorpt_t_min 0.835
_reflns_odcompleteness_completeness 99.49
_reflns_odcompleteness_iscentric 1
_reflns_odcompleteness_theta 68.13
_olex2_refinement_description
;
1. Fixed Uiso
 At 1.2 times of:
  All C(H) groups, All C(H,H) groups
2. Shared sites
{N1, C1}
3. Uiso/Uaniso restraints and constraints
Uanis(N1) = Uanis(C1)
4. Others
 Fixed Sof: N1(0.5) C1(0.5) H1(0.5) H2A(0.5) H2B(0.5)
5.a Aromatic/amide H refined with riding coordinates:
 C1(H1), C2(H2A), C2(H2B), C3(H3), C4(H4), C5(H5), C8(H8), C9(H9), C11(H11),
 C12(H12)
;
_olex2_date_sample_data_collection 2021-06-11
_olex2_submission_special_instructions 'No special instructions were received'
_oxdiff_exptl_absorpt_empirical_details
;
Empirical correction (ABSPACK) includes:
- Absorption correction using spherical harmonics
- Frame scaling
- Detector area scaling
- B-factor correction
;
_oxdiff_exptl_absorpt_empirical_full_max 1.745
_oxdiff_exptl_absorpt_empirical_full_min 0.654

loop_
_space_group_symop_operation_xyz
'x, y, z'
'-x, y+1/2, -z+1/2'
'-x, -y, -z'
'x, -y-1/2, z-1/2'

loop_
_atom_site_label
_atom_site_type_symbol
_atom_site_fract_x
_atom_site_fract_y
_atom_site_fract_z
_atom_site_U_iso_or_equiv
_atom_site_adp_type
_atom_site_occupancy
_atom_site_site_symmetry_order
_atom_site_calc_flag
_atom_site_refinement_flags_posn
_atom_site_refinement_flags_adp
_atom_site_refinement_flags_occupancy
_atom_site_disorder_assembly
_atom_site_disorder_group
N1 N 0.80107(11) 0.3139(4) 0.2800(2) 0.0367(5) Uani 0.5 1 d . . P A 1
C1 C 0.80107(11) 0.3139(4) 0.2800(2) 0.0367(5) Uani 0.5 1 d . . P A 2
H1 H 0.767938 0.187660 0.238163 0.044 Uiso 0.5 1 calc R U P A 2
C2 C 0.87540(12) 0.3119(4) 0.2471(3) 0.0382(5) Uani 1 1 d . . . . .
H2A H 0.893068 0.183718 0.181551 0.046 Uiso 0.5 1 calc R U P A 1
H2B H 0.893068 0.183718 0.181551 0.046 Uiso 0.5 1 calc R U P A 2
C3 C 0.92509(11) 0.4909(4) 0.3066(2) 0.0336(5) Uani 1 1 d . . . . .
H3 H 0.976572 0.486783 0.283590 0.040 Uiso 1 1 calc R U . . .
C4 C 0.89809(12) 0.6772(4) 0.4008(3) 0.0374(5) Uani 1 1 d . . . . .
H4 H 0.931426 0.802432 0.443574 0.045 Uiso 1 1 calc R U . . .
C5 C 0.82344(11) 0.6825(3) 0.4331(2) 0.0320(5) Uani 1 1 d . . . . .
H5 H 0.805321 0.812514 0.496205 0.038 Uiso 1 1 calc R U . . .
C6 C 0.77459(10) 0.4992(3) 0.3739(2) 0.0253(5) Uani 1 1 d . . . . .
C7 C 0.69403(10) 0.5003(3) 0.4108(2) 0.0241(5) Uani 1 1 d . . . . .
C8 C 0.66462(11) 0.6846(4) 0.5040(3) 0.0395(6) Uani 1 1 d . . . . .
H8 H 0.696670 0.813844 0.545086 0.047 Uiso 1 1 calc R U . . .
C9 C 0.58991(12) 0.6839(4) 0.5381(3) 0.0405(6) Uani 1 1 d . . . . .
H9 H 0.571959 0.813029 0.602440 0.049 Uiso 1 1 calc R U . . .
C10 C 0.54019(9) 0.5007(3) 0.4815(2) 0.0229(5) Uani 1 1 d . . . . .
C11 C 0.56974(12) 0.3174(4) 0.3871(3) 0.0389(6) Uani 1 1 d . . . . .
H11 H 0.537588 0.188883 0.345036 0.047 Uiso 1 1 calc R U . . .
C12 C 0.64442(12) 0.3172(4) 0.3531(3) 0.0400(6) Uani 1 1 d . . . . .
H12 H 0.662364 0.188446 0.288507 0.048 Uiso 1 1 calc R U . . .

loop_
_atom_site_aniso_label
_atom_site_aniso_U_11
_atom_site_aniso_U_22
_atom_site_aniso_U_33
_atom_site_aniso_U_23
_atom_site_aniso_U_13
_atom_site_aniso_U_12
N1 0.0356(10) 0.0328(10) 0.0414(10) -0.0081(8) 0.0032(7) -0.0018(7)
C1 0.0356(10) 0.0328(10) 0.0414(10) -0.0081(8) 0.0032(7) -0.0018(7)
C2 0.0387(11) 0.0347(11) 0.0414(11) -0.0099(9) 0.0054(8) 0.0047(8)
C3 0.0304(9) 0.0386(11) 0.0328(10) 0.0034(8) 0.0074(7) 0.0018(8)
C4 0.0425(12) 0.0312(11) 0.0391(10) -0.0023(8) 0.0067(8) -0.0099(8)
C5 0.0384(10) 0.0250(9) 0.0341(10) -0.0056(8) 0.0110(8) -0.0015(8)
C6 0.0308(9) 0.0240(9) 0.0208(8) 0.0036(7) 0.0020(6) 0.0017(7)
C7 0.0298(9) 0.0222(9) 0.0201(8) 0.0023(7) 0.0019(6) 0.0012(7)
C8 0.0315(11) 0.0334(11) 0.0541(13) -0.0199(10) 0.0072(9) -0.0064(8)
C9 0.0322(11) 0.0335(11) 0.0572(13) -0.0224(10) 0.0114(9) -0.0019(8)
C10 0.0292(10) 0.0199(9) 0.0194(8) 0.0016(6) 0.0012(6) 0.0011(6)
C11 0.0375(11) 0.0290(11) 0.0525(12) -0.0181(9) 0.0150(9) -0.0105(8)
C12 0.0398(11) 0.0283(10) 0.0544(12) -0.0189(9) 0.0172(9) -0.0050(8)

loop_
_atom_type_symbol
_atom_type_description
_atom_type_scat_dispersion_real
_atom_type_scat_dispersion_imag
_atom_type_scat_source
C C 0.0181 0.0091 'International Tables Vol C Tables 4.2.6.8 and 6.1.1.4'
H H 0.0000 0.0000 'International Tables Vol C Tables 4.2.6.8 and 6.1.1.4'
N N 0.0311 0.0180 'International Tables Vol C Tables 4.2.6.8 and 6.1.1.4'

loop_
_exptl_crystal_face_index_h
_exptl_crystal_face_index_k
_exptl_crystal_face_index_l
_exptl_crystal_face_perp_dist
1 0 0 0.0141
-1 0 0 0.0082
0 -1 0 0.1093
0 1 0 0.0844
0 0 1 0.1346
0 0 -1 0.1764
1 -1 -1 0.0717
-2 -1 1 0.1188
-2 1 2 0.1321
-2 2 -1 0.0960

loop_
_geom_angle_atom_site_label_1
_geom_angle_atom_site_label_2
_geom_angle_atom_site_label_3
_geom_angle
_geom_angle_site_symmetry_1
_geom_angle_site_symmetry_3
_geom_angle_publ_flag
C2 N1 C6 119.77(18) . . ?
C2 C1 H1 120.1 . . ?
C2 C1 C6 119.77(18) . . ?
C6 C1 H1 120.1 . . ?
N1 C2 H2A 119.2 . . ?
N1 C2 C3 121.69(18) . . ?
C1 C2 H2B 119.2 . . ?
C1 C2 C3 121.69(18) . . ?
C3 C2 H2A 119.2 . . ?
C3 C2 H2B 119.2 . . ?
C2 C3 H3 120.9 . . ?
C2 C3 C4 118.28(18) . . ?
C4 C3 H3 120.9 . . ?
C3 C4 H4 119.7 . . ?
C5 C4 C3 120.54(19) . . ?
C5 C4 H4 119.7 . . ?
C4 C5 H5 119.8 . . ?
C4 C5 C6 120.31(18) . . ?
C6 C5 H5 119.8 . . ?
N1 C6 C5 119.40(17) . . ?
N1 C6 C7 119.75(16) . . ?
C1 C6 C5 119.40(17) . . ?
C1 C6 C7 119.75(16) . . ?
C5 C6 C7 120.86(16) . . ?
C8 C7 C6 121.78(17) . . ?
C12 C7 C6 121.55(17) . . ?
C12 C7 C8 116.67(17) . . ?
C7 C8 H8 119.3 . . ?
C9 C8 C7 121.47(18) . . ?
C9 C8 H8 119.3 . . ?
C8 C9 H9 119.0 . . ?
C8 C9 C10 122.08(18) . . ?
C10 C9 H9 119.0 . . ?
C9 C10 C10 122.2(2) . 3_666 ?
C9 C10 C11 116.25(18) . . ?
C11 C10 C10 121.6(2) . 3_666 ?
C10 C11 H11 119.1 . . ?
C12 C11 C10 121.80(18) . . ?
C12 C11 H11 119.1 . . ?
C7 C12 H12 119.1 . . ?
C11 C12 C7 121.73(18) . . ?
C11 C12 H12 119.1 . . ?

loop_
_geom_bond_atom_site_label_1
_geom_bond_atom_site_label_2
_geom_bond_distance
_geom_bond_site_symmetry_2
_geom_bond_publ_flag
N1 C2 1.371(3) . ?
N1 C6 1.376(3) . ?
C1 H1 0.9500 . ?
C1 C2 1.371(3) . ?
C1 C6 1.376(3) . ?
C2 H2A 0.9500 . ?
C2 H2B 0.9500 . ?
C2 C3 1.376(3) . ?
C3 H3 0.9500 . ?
C3 C4 1.385(3) . ?
C4 H4 0.9500 . ?
C4 C5 1.375(3) . ?
C5 H5 0.9500 . ?
C5 C6 1.384(3) . ?
C6 C7 1.488(2) . ?
C7 C8 1.390(3) . ?
C7 C12 1.388(3) . ?
C8 H8 0.9500 . ?
C8 C9 1.380(3) . ?
C9 H9 0.9500 . ?
C9 C10 1.388(3) . ?
C10 C10 1.485(3) 3_666 ?
C10 C11 1.393(3) . ?
C11 H11 0.9500 . ?
C11 C12 1.379(3) . ?
C12 H12 0.9500 . ?

loop_
_geom_torsion_atom_site_label_1
_geom_torsion_atom_site_label_2
_geom_torsion_atom_site_label_3
_geom_torsion_atom_site_label_4
_geom_torsion
_geom_torsion_site_symmetry_1
_geom_torsion_site_symmetry_2
_geom_torsion_site_symmetry_3
_geom_torsion_site_symmetry_4
_geom_torsion_publ_flag
N1 C2 C3 C4 -0.5(3) . . . . ?
N1 C6 C7 C8 -179.52(18) . . . . ?
N1 C6 C7 C12 0.3(3) . . . . ?
C1 C2 C3 C4 -0.5(3) . . . . ?
C1 C6 C7 C8 -179.52(18) . . . . ?
C1 C6 C7 C12 0.3(3) . . . . ?
C2 N1 C6 C5 0.4(3) . . . . ?
C2 N1 C6 C7 -179.53(17) . . . . ?
C2 C1 C6 C5 0.4(3) . . . . ?
C2 C1 C6 C7 -179.53(17) . . . . ?
C2 C3 C4 C5 -0.2(3) . . . . ?
C3 C4 C5 C6 1.1(3) . . . . ?
C4 C5 C6 N1 -1.1(3) . . . . ?
C4 C5 C6 C1 -1.1(3) . . . . ?
C4 C5 C6 C7 178.81(17) . . . . ?
C5 C6 C7 C8 0.5(3) . . . . ?
C5 C6 C7 C12 -179.68(18) . . . . ?
C6 N1 C2 C3 0.4(3) . . . . ?
C6 C1 C2 C3 0.4(3) . . . . ?
C6 C7 C8 C9 -179.78(19) . . . . ?
C6 C7 C12 C11 179.92(19) . . . . ?
C7 C8 C9 C10 -0.1(4) . . . . ?
C8 C7 C12 C11 -0.3(3) . . . . ?
C8 C9 C10 C10 179.8(2) . . . 3_666 ?
C8 C9 C10 C11 -0.4(3) . . . . ?
C9 C10 C11 C12 0.5(3) . . . . ?
C10 C10 C11 C12 -179.7(2) 3_666 . . . ?
C10 C11 C12 C7 -0.2(4) . . . . ?
C12 C7 C8 C9 0.4(3) . . . . ?

loop_
_exptl_oxdiff_crystal_face_indexfrac_h
_exptl_oxdiff_crystal_face_indexfrac_k
_exptl_oxdiff_crystal_face_indexfrac_l
_exptl_oxdiff_crystal_face_x
_exptl_oxdiff_crystal_face_y
_exptl_oxdiff_crystal_face_z
1.0004 -0.0002 -0.0002 -0.0686 0.0264 -0.0471
-1.0004 0.0002 0.0002 0.0686 -0.0264 0.0471
-0.0003 -1.0005 -0.0005 0.0219 0.2544 0.1105
0.0003 1.0005 0.0005 -0.0219 -0.2544 -0.1105
0.0010 0.0010 0.9990 -0.1362 -0.0468 0.1339
-0.0010 -0.0010 -0.9990 0.1362 0.0468 -0.1339
0.9991 -1.0016 -0.9997 0.0895 0.3276 -0.0705
-2.0000 -0.9992 0.9990 0.0230 0.1547 0.3386
-1.9984 1.0028 1.9989 -0.1571 -0.4008 0.2516
-2.0012 2.0003 -0.9976 0.2296 -0.5148 -0.2608
